data_1529796
loop_
_publ_author_name
'Degtyarev, P.A.'
'Kovba, L.M.'
'Pokrovskii, A.N.'

_publ_section_title
;
 Crystal structure of the anhydrous double sulfate K Pr (S O4)2
;
_journal_name_full Kristallografiya
_journal_page_first 840
_journal_page_last 843
_journal_volume 23
_journal_year 1978
_chemical_formula_sum 'K O8 Pr S2'
_chemical_name_systematic 'K Pr (S O4)2'
_space_group_IT_number 2
_symmetry_space_group_name_Hall '-P 1'
_symmetry_space_group_name_H-M 'P -1'
_cell_angle_alpha 91.27
_cell_angle_beta 93.51
_cell_angle_gamma 88.33
_cell_formula_units_Z 2
_cell_length_a 6.94
_cell_length_b 5.39
_cell_length_c 8.47
_cell_volume 316.039
_citation_journal_id_ASTM KRISAJ
_cod_data_source_file Degtyarev_KRISAJ_1978_428.cif
_cod_data_source_block K1O8Pr1S2
_cod_original_cell_volume 316.0393
_cod_original_formula_sum 'K1 O8 Pr1 S2'
_cod_database_code 1529796

loop_
_symmetry_equiv_pos_as_xyz
x,y,z
-x,-y,-z

loop_
_atom_site_label
_atom_site_type_symbol
_atom_site_fract_x
_atom_site_fract_y
_atom_site_fract_z
_atom_site_occupancy
_atom_site_U_iso_or_equiv
S2 S+6 0.3014 0.2785 0.0466 1 0.0
O8 O-2 0.449 0.286 0.177 1 0.0
O7 O-2 0.378 0.168 0.905 1 0.0
O6 O-2 0.286 0.479 0.602 1 0.0
K1 K+1 0.6548 0.2474 0.6867 1 0.0
S1 S+6 0.1753 0.2581 0.5686 1 0.0
O5 O-2 0.14 0.123 0.089 1 0.0
O3 O-2 0.308 0.037 0.579 1 0.0
O2 O-2 0.227 0.533 0.016 1 0.0
O1 O-2 0.042 0.23 0.696 1 0.0
Pr1 Pr+3 0.8185 0.1894 0.2039 1 0.0
O4 O-2 0.077 0.271 0.412 1 0.0
